data_7104824
loop_
_publ_author_name
'Givaja, Gonzalo'
'Blake, Alexander J.'
'Wilson, Claire'
'Schr\"oder, Martin'
'Love, Jason B.'

_publ_section_title
;
 Macrocyclic diiminodipyrromethane complexes: structural analogues of
 Pac-Man porphyrins
;
_journal_coden_ASTM CHCOFS
_journal_issue 19
_journal_name_full
;
 Chemical Communications (Cambridge, United Kingdom)
;
_journal_page_first 2508
_journal_page_last 2509
_journal_paper_doi 10.1039/b308443d
_journal_year 2003
_chemical_formula_moiety 'C58 H40 N8 Pd2, 0.5(C4 H10 O)'
_chemical_formula_sum 'C60 H45 N8 O0.5 Pd2'
_chemical_formula_weight 1098.84
_space_group_IT_number 2
_symmetry_cell_setting triclinic
_symmetry_Int_Tables_number 2
_symmetry_space_group_name_Hall '-P 1'
_symmetry_space_group_name_H-M 'P -1'
_atom_sites_solution_hydrogens geom
_atom_sites_solution_primary direct
_atom_sites_solution_secondary difmap
_audit_creation_method SHELXL-97
_cell_angle_alpha 84.446(2)
_cell_angle_beta 77.151(2)
_cell_angle_gamma 75.866(2)
_cell_formula_units_Z 2
_cell_length_a 10.3192(14)
_cell_length_b 13.238(2)
_cell_length_c 18.403(2)
_cell_measurement_reflns_used 9886
_cell_measurement_temperature 150(2)
_cell_measurement_theta_max 27.5
_cell_measurement_theta_min 2.25
_cell_volume 2374.4(9)
_computing_cell_refinement 'Bruker SAINT version 6.36a (Bruker, 2002)'
_computing_data_collection 'Bruker SMART version 5.624 (Bruker, 2001)'
_computing_data_reduction 'Bruker SAINT; Bruker SHELXTL (Bruker, 2001)'
_computing_molecular_graphics 'Bruker SHELXTL'
_computing_publication_material 'SHELXL-97; enCIFer (CCDC, 2003); PLATON (Spek, 2003)'
_computing_structure_refinement 'SHELXL-97 (Sheldrick, 1997)'
_computing_structure_solution 'SHELXS-97 (Sheldrick, 1990)'
_diffrn_ambient_temperature 150(2)
_diffrn_measured_fraction_theta_full 0.990
_diffrn_measured_fraction_theta_max 0.958
_diffrn_measurement_device_type 'Bruker SMART1000 CCD area detector'
_diffrn_measurement_method omega
_diffrn_radiation_monochromator graphite
_diffrn_radiation_probe x-ray
_diffrn_radiation_type MoK\a
_diffrn_radiation_wavelength 0.71073
_diffrn_reflns_av_R_equivalents 0.030
_diffrn_reflns_av_sigmaI/netI 0.044
_diffrn_reflns_limit_h_max 13
_diffrn_reflns_limit_h_min -13
_diffrn_reflns_limit_k_max 17
_diffrn_reflns_limit_k_min -17
_diffrn_reflns_limit_l_max 23
_diffrn_reflns_limit_l_min -23
_diffrn_reflns_number 20521
_diffrn_reflns_theta_full 26.00
_diffrn_reflns_theta_max 27.50
_diffrn_reflns_theta_min 1.91
_diffrn_source 'normal-focus sealed tube'
_diffrn_standards_decay_% 0
_exptl_absorpt_coefficient_mu 0.810
_exptl_absorpt_correction_T_max 1.000
_exptl_absorpt_correction_T_min 0.750
_exptl_absorpt_correction_type multi-scan
_exptl_absorpt_process_details '(SADABS version 2.03; Bruker, 2001)'
_exptl_crystal_colour yellow
_exptl_crystal_density_diffrn 1.537
_exptl_crystal_density_method 'not measured'
_exptl_crystal_description tablet
_exptl_crystal_F_000 1114
_exptl_crystal_size_max 0.28
_exptl_crystal_size_mid 0.17
_exptl_crystal_size_min 0.10
_refine_diff_density_max 0.92
_refine_diff_density_min -0.94
_refine_diff_density_rms 0.10
_refine_ls_extinction_method none
_refine_ls_goodness_of_fit_ref 0.98
_refine_ls_hydrogen_treatment constr
_refine_ls_matrix_type full
_refine_ls_number_parameters 633
_refine_ls_number_reflns 10454
_refine_ls_number_restraints 3
_refine_ls_restrained_S_all 0.98
_refine_ls_R_factor_all 0.0498
_refine_ls_R_factor_gt 0.0352
_refine_ls_shift/su_max 0.001
_refine_ls_shift/su_mean 0.000
_refine_ls_structure_factor_coef Fsqd
_refine_ls_weighting_details 'calc w=1/[\s^2^(Fo^2^)+(0.0612P)^2^] where P=(Fo^2^+2Fc^2^)/3'
_refine_ls_weighting_scheme calc
_refine_ls_wR_factor_gt 0.0886
_refine_ls_wR_factor_ref 0.0964
_reflns_number_gt 8190
_reflns_number_total 10455
_reflns_threshold_expression >2sigma(I)
_cod_data_source_file b308443d.txt
_cod_data_source_block PDBZPY
_cod_original_sg_symbol_H-M P-1
_cod_original_formula_sum 'C60 H45 N8 O0.50 Pd2'
_cod_database_code 7104824

loop_
_symmetry_equiv_pos_as_xyz
'x, y, z'
'-x, -y, -z'

loop_
_atom_site_label
_atom_site_type_symbol
_atom_site_fract_x
_atom_site_fract_y
_atom_site_fract_z
_atom_site_U_iso_or_equiv
_atom_site_adp_type
_atom_site_occupancy
_atom_site_symmetry_multiplicity
_atom_site_calc_flag
_atom_site_refinement_flags
_atom_site_disorder_assembly
_atom_site_disorder_group
Pd1 Pd -0.25338(2) -0.050412(16) 0.382450(11) 0.01711(7) Uani 1 1 d . . .
Pd2 Pd -0.04413(2) -0.331719(16) 0.362597(11) 0.01684(7) Uani 1 1 d . . .
N1 N -0.4261(2) -0.10206(19) 0.38217(13) 0.0198(5) Uani 1 1 d . . .
N2 N -0.3033(2) 0.02219(18) 0.29209(13) 0.0201(5) Uani 1 1 d . . .
N3 N -0.0879(2) 0.00206(18) 0.35841(13) 0.0184(5) Uani 1 1 d . . .
N4 N -0.1608(2) -0.12336(18) 0.47051(13) 0.0188(5) Uani 1 1 d . . .
N5 N -0.0167(2) -0.33412(18) 0.47021(13) 0.0189(5) Uani 1 1 d . . .
N6 N 0.1527(2) -0.36168(19) 0.34401(13) 0.0192(5) Uani 1 1 d . . .
N7 N -0.0310(2) -0.32228(19) 0.25543(13) 0.0203(5) Uani 1 1 d . . .
N8 N -0.2503(2) -0.29892(18) 0.36032(13) 0.0188(5) Uani 1 1 d . . .
C1 C -0.4756(3) -0.0701(2) 0.32220(16) 0.0213(6) Uani 1 1 d . . .
H1A H -0.5511 -0.0925 0.3132 0.026 Uiso 1 1 calc R . .
C2 C -0.4118(3) -0.0004(2) 0.27103(17) 0.0221(6) Uani 1 1 d . . .
C3 C -0.4138(3) 0.0403(2) 0.19760(17) 0.0272(7) Uani 1 1 d . . .
H3A H -0.4788 0.0375 0.1689 0.033 Uiso 1 1 calc R . .
C4 C -0.3020(3) 0.0853(2) 0.17529(17) 0.0273(7) Uani 1 1 d . . .
H4A H -0.2760 0.1188 0.1281 0.033 Uiso 1 1 calc R . .
C5 C -0.2340(3) 0.0725(2) 0.23529(16) 0.0209(6) Uani 1 1 d . . .
C6 C -0.1105(3) 0.1139(2) 0.24045(15) 0.0200(6) Uani 1 1 d . . .
C7 C -0.0170(3) 0.1054(2) 0.16179(15) 0.0220(6) Uani 1 1 d . . .
C8 C 0.0372(4) 0.0068(3) 0.13387(18) 0.0339(8) Uani 1 1 d . . .
H8A H 0.0200 -0.0529 0.1640 0.041 Uiso 1 1 calc R . .
C9 C 0.1168(4) -0.0053(3) 0.06184(19) 0.0395(9) Uani 1 1 d . . .
H9A H 0.1533 -0.0730 0.0431 0.047 Uiso 1 1 calc R . .
C10 C 0.1424(4) 0.0809(3) 0.01797(18) 0.0381(8) Uani 1 1 d . . .
H10A H 0.1966 0.0726 -0.0310 0.046 Uiso 1 1 calc R . .
C11 C 0.0894(4) 0.1789(3) 0.04514(17) 0.0354(8) Uani 1 1 d . . .
H11A H 0.1079 0.2383 0.0151 0.043 Uiso 1 1 calc R . .
C12 C 0.0082(3) 0.1914(2) 0.11719(16) 0.0264(7) Uani 1 1 d . . .
H12A H -0.0297 0.2593 0.1354 0.032 Uiso 1 1 calc R . .
C13 C -0.1602(3) 0.2288(2) 0.26469(15) 0.0199(6) Uani 1 1 d . . .
C14 C -0.2906(3) 0.2861(2) 0.26098(17) 0.0260(7) Uani 1 1 d . . .
H14A H -0.3511 0.2542 0.2442 0.031 Uiso 1 1 calc R . .
C15 C -0.3347(3) 0.3898(3) 0.28149(18) 0.0321(7) Uani 1 1 d . . .
H15A H -0.4250 0.4272 0.2793 0.039 Uiso 1 1 calc R . .
C16 C -0.2478(4) 0.4379(3) 0.30481(17) 0.0308(7) Uani 1 1 d . . .
H16A H -0.2770 0.5089 0.3177 0.037 Uiso 1 1 calc R . .
C17 C -0.1177(3) 0.3819(3) 0.30927(18) 0.0307(7) Uani 1 1 d . . .
H17A H -0.0573 0.4144 0.3256 0.037 Uiso 1 1 calc R . .
C18 C -0.0749(3) 0.2784(2) 0.28993(17) 0.0278(7) Uani 1 1 d . . .
H18A H 0.0143 0.2406 0.2940 0.033 Uiso 1 1 calc R . .
C19 C -0.0287(3) 0.0512(2) 0.29685(15) 0.0207(6) Uani 1 1 d . . .
C20 C 0.1088(3) 0.0414(2) 0.30092(17) 0.0252(7) Uani 1 1 d . . .
H20A H 0.1744 0.0694 0.2654 0.030 Uiso 1 1 calc R . .
C21 C 0.1315(3) -0.0165(2) 0.36588(16) 0.0246(6) Uani 1 1 d . . .
H21A H 0.2148 -0.0352 0.3831 0.030 Uiso 1 1 calc R . .
C22 C 0.0080(3) -0.0415(2) 0.40087(16) 0.0205(6) Uani 1 1 d . . .
C23 C -0.0383(3) -0.1073(2) 0.46139(15) 0.0203(6) Uani 1 1 d . . .
H23A H 0.0192 -0.1394 0.4949 0.024 Uiso 1 1 calc R . .
C24 C -0.2008(3) -0.1965(2) 0.52952(15) 0.0188(6) Uani 1 1 d . . .
C25 C -0.3168(3) -0.1645(2) 0.58500(16) 0.0227(6) Uani 1 1 d . . .
H25A H -0.3719 -0.0959 0.5823 0.027 Uiso 1 1 calc R . .
C26 C -0.3521(3) -0.2327(3) 0.64415(16) 0.0261(7) Uani 1 1 d . . .
H26A H -0.4306 -0.2104 0.6821 0.031 Uiso 1 1 calc R . .
C27 C -0.2727(3) -0.3334(2) 0.64803(16) 0.0260(7) Uani 1 1 d . . .
H27A H -0.2954 -0.3791 0.6895 0.031 Uiso 1 1 calc R . .
C28 C -0.1605(3) -0.3677(2) 0.59187(16) 0.0221(6) Uani 1 1 d . . .
H28A H -0.1084 -0.4374 0.5936 0.027 Uiso 1 1 calc R . .
C29 C -0.1244(3) -0.2989(2) 0.53258(14) 0.0188(6) Uani 1 1 d . . .
C30 C 0.1123(3) -0.3522(2) 0.47353(16) 0.0213(6) Uani 1 1 d . . .
H30A H 0.1392 -0.3534 0.5198 0.026 Uiso 1 1 calc R . .
C31 C 0.2111(3) -0.3702(2) 0.40583(15) 0.0204(6) Uani 1 1 d . . .
C32 C 0.3512(3) -0.3801(2) 0.38096(17) 0.0257(7) Uani 1 1 d . . .
H32A H 0.4169 -0.3874 0.4111 0.031 Uiso 1 1 calc R . .
C33 C 0.3761(3) -0.3774(2) 0.30352(17) 0.0260(7) Uani 1 1 d . . .
H33A H 0.4627 -0.3828 0.2709 0.031 Uiso 1 1 calc R . .
C34 C 0.2499(3) -0.3651(2) 0.28174(16) 0.0211(6) Uani 1 1 d . . .
C35 C 0.2227(3) -0.3616(2) 0.20259(15) 0.0207(6) Uani 1 1 d . . .
C36 C 0.2679(3) -0.4762(2) 0.17917(15) 0.0209(6) Uani 1 1 d . . .
C37 C 0.1733(3) -0.5348(3) 0.17859(18) 0.0296(7) Uani 1 1 d . . .
H37A H 0.0786 -0.5023 0.1881 0.036 Uiso 1 1 calc R . .
C38 C 0.2152(4) -0.6405(3) 0.16428(19) 0.0365(8) Uani 1 1 d . . .
H38A H 0.1491 -0.6796 0.1648 0.044 Uiso 1 1 calc R . .
C39 C 0.3519(4) -0.6887(3) 0.14943(18) 0.0355(8) Uani 1 1 d . . .
H39A H 0.3803 -0.7608 0.1398 0.043 Uiso 1 1 calc R . .
C40 C 0.4473(4) -0.6313(3) 0.14863(19) 0.0373(8) Uani 1 1 d . . .
H40A H 0.5418 -0.6640 0.1374 0.045 Uiso 1 1 calc R . .
C41 C 0.4067(3) -0.5264(3) 0.16401(18) 0.0319(7) Uani 1 1 d . . .
H41A H 0.4736 -0.4883 0.1643 0.038 Uiso 1 1 calc R . .
C42 C 0.3064(3) -0.2888(3) 0.15262(17) 0.0269(7) Uani 1 1 d . . .
C43 C 0.3757(4) -0.3107(3) 0.0808(2) 0.0498(11) Uani 1 1 d . . .
H43A H 0.3720 -0.3719 0.0591 0.060 Uiso 1 1 calc R . .
C44 C 0.4519(5) -0.2421(4) 0.0400(3) 0.0725(16) Uani 1 1 d . . .
H44A H 0.5015 -0.2583 -0.0091 0.087 Uiso 1 1 calc R . .
C45 C 0.4561(5) -0.1527(4) 0.0693(3) 0.0690(15) Uani 1 1 d . . .
H45A H 0.5102 -0.1079 0.0413 0.083 Uiso 1 1 calc R . .
C46 C 0.3816(5) -0.1276(3) 0.1396(2) 0.0535(11) Uani 1 1 d . . .
H46A H 0.3813 -0.0641 0.1598 0.064 Uiso 1 1 calc R . .
C47 C 0.3072(4) -0.1954(3) 0.1807(2) 0.0374(8) Uani 1 1 d . . .
H47A H 0.2556 -0.1777 0.2292 0.045 Uiso 1 1 calc R . .
C48 C 0.0732(3) -0.3194(2) 0.19740(15) 0.0203(6) Uani 1 1 d . . .
C49 C 0.0173(3) -0.2845(3) 0.13357(17) 0.0294(7) Uani 1 1 d . . .
H49A H 0.0676 -0.2755 0.0844 0.035 Uiso 1 1 calc R . .
C50 C -0.1238(3) -0.2655(3) 0.15512(16) 0.0278(7) Uani 1 1 d . . .
H50A H -0.1881 -0.2417 0.1239 0.033 Uiso 1 1 calc R . .
C51 C -0.1529(3) -0.2885(2) 0.23243(16) 0.0212(6) Uani 1 1 d . . .
C52 C -0.2686(3) -0.2800(2) 0.29133(15) 0.0190(6) Uani 1 1 d . . .
H52A H -0.3581 -0.2611 0.2813 0.023 Uiso 1 1 calc R . .
C53 C -0.3663(3) -0.2848(2) 0.42100(15) 0.0186(6) Uani 1 1 d . . .
C54 C -0.3830(3) -0.3653(2) 0.47399(16) 0.0205(6) Uani 1 1 d . . .
H54A H -0.3169 -0.4296 0.4703 0.025 Uiso 1 1 calc R . .
C55 C -0.4960(3) -0.3519(2) 0.53221(16) 0.0254(7) Uani 1 1 d . . .
H55A H -0.5069 -0.4072 0.5683 0.030 Uiso 1 1 calc R . .
C56 C -0.5934(3) -0.2584(3) 0.53829(16) 0.0259(7) Uani 1 1 d . . .
H56A H -0.6728 -0.2510 0.5769 0.031 Uiso 1 1 calc R . .
C57 C -0.5744(3) -0.1757(2) 0.48769(16) 0.0221(6) Uani 1 1 d . . .
H57A H -0.6389 -0.1106 0.4930 0.026 Uiso 1 1 calc R . .
C58 C -0.4609(3) -0.1884(2) 0.42925(16) 0.0199(6) Uani 1 1 d . . .
C1S C 0.2392(10) 0.4596(9) -0.0445(6) 0.079(3) Uiso 0.50 1 d PD A -1
H1SA H 0.2962 0.4954 -0.0831 0.118 Uiso 0.50 1 calc PR A -1
H1SB H 0.2555 0.3865 -0.0566 0.118 Uiso 0.50 1 calc PR A -1
H1SC H 0.2623 0.4631 0.0039 0.118 Uiso 0.50 1 calc PR A -1
C2S C 0.0957(9) 0.5100(9) -0.0410(6) 0.070(3) Uiso 0.50 1 d PD A -1
H2SA H 0.0796 0.5841 -0.0297 0.084 Uiso 0.50 1 calc PR A -1
H2SB H 0.0726 0.5073 -0.0901 0.084 Uiso 0.50 1 calc PR A -1
O3S O 0.0124(5) 0.4611(4) 0.0133(3) 0.0502(14) Uiso 0.50 1 d PD A -1
C4S C -0.1239(8) 0.5084(9) 0.0191(6) 0.061(3) Uiso 0.50 1 d PD A -1
H4SA H -0.1485 0.5070 -0.0298 0.074 Uiso 0.50 1 calc PR A -1
H4SB H -0.1382 0.5824 0.0304 0.074 Uiso 0.50 1 calc PR A -1
C5S C -0.2142(12) 0.4608(10) 0.0753(7) 0.099(4) Uiso 0.50 1 d PD A -1
H5SA H -0.3089 0.4983 0.0761 0.148 Uiso 0.50 1 calc PR A -1
H5SB H -0.1925 0.4636 0.1242 0.148 Uiso 0.50 1 calc PR A -1
H5SC H -0.2027 0.3879 0.0640 0.148 Uiso 0.50 1 calc PR A -1

loop_
_atom_site_aniso_label
_atom_site_aniso_U_11
_atom_site_aniso_U_22
_atom_site_aniso_U_33
_atom_site_aniso_U_23
_atom_site_aniso_U_13
_atom_site_aniso_U_12
Pd1 0.01765(12) 0.01771(12) 0.01649(11) 0.00176(8) -0.00270(8) -0.00674(8)
Pd2 0.01628(11) 0.02128(12) 0.01292(11) -0.00022(8) -0.00214(8) -0.00521(9)
N1 0.0176(12) 0.0198(12) 0.0214(12) 0.0003(10) -0.0020(10) -0.0057(10)
N2 0.0213(12) 0.0180(12) 0.0222(12) 0.0023(10) -0.0075(10) -0.0050(10)
N3 0.0197(12) 0.0199(12) 0.0168(11) 0.0026(9) -0.0044(9) -0.0075(10)
N4 0.0206(12) 0.0186(12) 0.0176(12) -0.0007(10) -0.0035(10) -0.0056(10)
N5 0.0209(12) 0.0191(12) 0.0169(12) -0.0003(9) -0.0045(10) -0.0047(10)
N6 0.0181(12) 0.0227(13) 0.0177(12) -0.0022(10) -0.0038(9) -0.0056(10)
N7 0.0216(12) 0.0259(13) 0.0141(11) -0.0026(10) -0.0039(9) -0.0061(10)
N8 0.0197(12) 0.0196(12) 0.0171(12) 0.0002(10) -0.0033(9) -0.0052(10)
C1 0.0155(14) 0.0220(15) 0.0262(15) -0.0025(12) -0.0041(12) -0.0037(11)
C2 0.0212(15) 0.0200(15) 0.0257(15) 0.0014(12) -0.0066(12) -0.0054(12)
C3 0.0331(17) 0.0259(16) 0.0288(16) 0.0032(13) -0.0155(14) -0.0119(14)
C4 0.0352(18) 0.0280(17) 0.0226(15) 0.0060(13) -0.0103(13) -0.0136(14)
C5 0.0230(15) 0.0199(15) 0.0206(14) 0.0000(11) -0.0041(12) -0.0072(12)
C6 0.0218(14) 0.0205(15) 0.0183(14) 0.0028(11) -0.0027(11) -0.0088(12)
C7 0.0232(15) 0.0282(16) 0.0160(14) 0.0016(12) -0.0033(11) -0.0101(12)
C8 0.044(2) 0.0300(18) 0.0251(16) 0.0014(14) -0.0015(15) -0.0094(15)
C9 0.050(2) 0.035(2) 0.0284(18) -0.0095(15) 0.0012(16) -0.0045(17)
C10 0.044(2) 0.047(2) 0.0194(16) -0.0036(15) 0.0031(15) -0.0126(17)
C11 0.048(2) 0.039(2) 0.0192(16) 0.0059(14) -0.0006(14) -0.0182(17)
C12 0.0332(17) 0.0274(17) 0.0197(15) 0.0021(13) -0.0024(13) -0.0130(14)
C13 0.0259(15) 0.0202(15) 0.0134(13) 0.0047(11) 0.0009(11) -0.0114(12)
C14 0.0278(16) 0.0250(16) 0.0260(16) 0.0003(13) -0.0054(13) -0.0085(13)
C15 0.0318(18) 0.0271(17) 0.0343(18) -0.0007(14) -0.0055(14) -0.0022(14)
C16 0.045(2) 0.0225(16) 0.0250(16) -0.0008(13) -0.0026(14) -0.0120(14)
C17 0.0373(19) 0.0308(18) 0.0295(17) -0.0028(14) -0.0072(14) -0.0176(15)
C18 0.0295(17) 0.0293(17) 0.0258(16) 0.0005(13) -0.0066(13) -0.0090(13)
C19 0.0217(15) 0.0220(15) 0.0187(14) -0.0006(11) -0.0021(11) -0.0078(12)
C20 0.0211(15) 0.0293(17) 0.0244(15) 0.0035(13) 0.0011(12) -0.0114(13)
C21 0.0228(15) 0.0268(16) 0.0250(15) 0.0004(13) -0.0056(12) -0.0075(12)
C22 0.0206(14) 0.0230(15) 0.0195(14) -0.0014(12) -0.0039(11) -0.0080(12)
C23 0.0270(15) 0.0176(14) 0.0162(13) -0.0012(11) -0.0042(11) -0.0050(12)
C24 0.0231(15) 0.0220(15) 0.0140(13) 0.0017(11) -0.0052(11) -0.0097(12)
C25 0.0257(15) 0.0221(15) 0.0207(14) -0.0033(12) -0.0052(12) -0.0050(12)
C26 0.0254(16) 0.0361(18) 0.0160(14) -0.0023(13) 0.0022(12) -0.0108(13)
C27 0.0350(18) 0.0302(17) 0.0145(14) 0.0055(12) -0.0045(12) -0.0139(14)
C28 0.0260(15) 0.0214(15) 0.0210(15) 0.0027(12) -0.0078(12) -0.0078(12)
C29 0.0215(14) 0.0262(15) 0.0106(12) -0.0005(11) -0.0032(11) -0.0095(12)
C30 0.0250(15) 0.0208(15) 0.0191(14) 0.0011(12) -0.0076(12) -0.0051(12)
C31 0.0224(15) 0.0239(15) 0.0156(13) -0.0029(11) -0.0052(11) -0.0045(12)
C32 0.0213(15) 0.0292(17) 0.0283(16) -0.0052(13) -0.0090(13) -0.0040(13)
C33 0.0172(14) 0.0343(18) 0.0259(16) -0.0076(13) -0.0006(12) -0.0058(13)
C34 0.0206(14) 0.0241(15) 0.0184(14) -0.0046(12) -0.0009(11) -0.0064(12)
C35 0.0189(14) 0.0268(16) 0.0167(14) -0.0031(12) -0.0001(11) -0.0081(12)
C36 0.0231(15) 0.0245(15) 0.0153(13) -0.0032(11) -0.0011(11) -0.0074(12)
C37 0.0229(16) 0.0365(19) 0.0296(17) -0.0069(14) -0.0022(13) -0.0079(14)
C38 0.040(2) 0.034(2) 0.038(2) -0.0079(16) -0.0006(16) -0.0180(16)
C39 0.048(2) 0.0302(18) 0.0247(17) -0.0070(14) -0.0044(15) -0.0032(16)
C40 0.0300(18) 0.043(2) 0.0354(19) -0.0152(16) -0.0038(15) 0.0014(15)
C41 0.0252(17) 0.040(2) 0.0307(17) -0.0124(15) -0.0014(14) -0.0073(14)
C42 0.0256(16) 0.0331(18) 0.0227(15) -0.0004(13) -0.0011(13) -0.0115(13)
C43 0.067(3) 0.050(2) 0.0285(19) -0.0053(17) 0.0149(18) -0.027(2)
C44 0.085(4) 0.068(3) 0.047(3) 0.004(2) 0.034(2) -0.032(3)
C45 0.066(3) 0.075(4) 0.068(3) 0.022(3) 0.006(2) -0.048(3)
C46 0.065(3) 0.051(3) 0.058(3) 0.009(2) -0.017(2) -0.039(2)
C47 0.042(2) 0.040(2) 0.0357(19) 0.0010(16) -0.0075(16) -0.0217(17)
C48 0.0203(14) 0.0238(15) 0.0165(13) -0.0036(11) -0.0011(11) -0.0058(12)
C49 0.0307(17) 0.0381(19) 0.0159(14) 0.0032(13) -0.0002(12) -0.0073(14)
C50 0.0286(17) 0.0357(18) 0.0180(15) 0.0016(13) -0.0074(12) -0.0039(14)
C51 0.0230(15) 0.0225(15) 0.0182(14) -0.0010(12) -0.0065(12) -0.0038(12)
C52 0.0212(14) 0.0175(14) 0.0201(14) 0.0005(11) -0.0063(11) -0.0065(11)
C53 0.0170(14) 0.0246(15) 0.0162(13) -0.0004(11) -0.0037(11) -0.0088(11)
C54 0.0221(15) 0.0207(15) 0.0213(14) -0.0019(12) -0.0069(12) -0.0072(12)
C55 0.0321(17) 0.0308(17) 0.0177(14) 0.0062(12) -0.0066(12) -0.0169(14)
C56 0.0232(15) 0.0394(19) 0.0152(14) -0.0020(13) 0.0022(12) -0.0129(14)
C57 0.0187(14) 0.0228(15) 0.0248(15) -0.0034(12) -0.0019(12) -0.0062(12)
C58 0.0216(14) 0.0200(15) 0.0202(14) 0.0013(11) -0.0043(11) -0.0099(12)

loop_
_atom_type_symbol
_atom_type_description
_atom_type_scat_dispersion_real
_atom_type_scat_dispersion_imag
_atom_type_scat_source
C C 0.0033 0.0016 'International Tables Vol C Tables 4.2.6.8 and 6.1.1.4'
H H 0.0000 0.0000 'International Tables Vol C Tables 4.2.6.8 and 6.1.1.4'
N N 0.0061 0.0033 'International Tables Vol C Tables 4.2.6.8 and 6.1.1.4'
Pd Pd -0.9988 1.0072 'International Tables Vol C Tables 4.2.6.8 and 6.1.1.4'
O O 0.0106 0.0060 'International Tables Vol C Tables 4.2.6.8 and 6.1.1.4'

loop_
_geom_angle_atom_site_label_1
_geom_angle_atom_site_label_2
_geom_angle_atom_site_label_3
_geom_angle
_geom_angle_site_symmetry_1
_geom_angle_site_symmetry_3
_geom_angle_publ_flag
N3 Pd1 N2 88.42(10) . . ?
N3 Pd1 N1 166.98(9) . . ?
N2 Pd1 N1 79.86(10) . . ?
N3 Pd1 N4 80.48(9) . . ?
N2 Pd1 N4 168.53(9) . . ?
N1 Pd1 N4 110.86(9) . . ?
N6 Pd2 N7 88.17(10) . . ?
N6 Pd2 N5 80.37(9) . . ?
N7 Pd2 N5 167.47(9) . . ?
N6 Pd2 N8 168.92(9) . . ?
N7 Pd2 N8 80.75(9) . . ?
N5 Pd2 N8 110.69(9) . . ?
C1 N1 C58 122.4(2) . . ?
C1 N1 Pd1 112.64(19) . . ?
C58 N1 Pd1 122.20(18) . . ?
C5 N2 C2 109.8(2) . . ?
C5 N2 Pd1 131.8(2) . . ?
C2 N2 Pd1 116.28(19) . . ?
C19 N3 C22 109.3(2) . . ?
C19 N3 Pd1 132.6(2) . . ?
C22 N3 Pd1 115.34(18) . . ?
C23 N4 C24 117.6(2) . . ?
C23 N4 Pd1 110.33(19) . . ?
C24 N4 Pd1 131.40(18) . . ?
C30 N5 C29 122.4(2) . . ?
C30 N5 Pd2 112.31(19) . . ?
C29 N5 Pd2 124.10(18) . . ?
C34 N6 C31 109.5(2) . . ?
C34 N6 Pd2 133.5(2) . . ?
C31 N6 Pd2 116.52(18) . . ?
C48 N7 C51 109.9(2) . . ?
C48 N7 Pd2 132.7(2) . . ?
C51 N7 Pd2 115.46(18) . . ?
C52 N8 C53 119.6(2) . . ?
C52 N8 Pd2 110.64(18) . . ?
C53 N8 Pd2 129.42(18) . . ?
N1 C1 C2 117.3(3) . . ?
N2 C2 C3 108.1(3) . . ?
N2 C2 C1 113.6(3) . . ?
C3 C2 C1 137.4(3) . . ?
C4 C3 C2 106.5(3) . . ?
C3 C4 C5 107.8(3) . . ?
N2 C5 C4 107.8(3) . . ?
N2 C5 C6 123.9(3) . . ?
C4 C5 C6 128.1(3) . . ?
C5 C6 C19 113.4(2) . . ?
C5 C6 C7 106.1(2) . . ?
C19 C6 C7 108.6(2) . . ?
C5 C6 C13 109.2(2) . . ?
C19 C6 C13 107.8(2) . . ?
C7 C6 C13 111.8(2) . . ?
C12 C7 C8 119.1(3) . . ?
C12 C7 C6 122.9(3) . . ?
C8 C7 C6 117.9(3) . . ?
C7 C8 C9 120.5(3) . . ?
C10 C9 C8 120.1(3) . . ?
C11 C10 C9 119.9(3) . . ?
C10 C11 C12 120.1(3) . . ?
C7 C12 C11 120.3(3) . . ?
C14 C13 C18 117.6(3) . . ?
C14 C13 C6 121.1(3) . . ?
C18 C13 C6 121.4(3) . . ?
C13 C14 C15 121.2(3) . . ?
C16 C15 C14 120.3(3) . . ?
C15 C16 C17 119.3(3) . . ?
C16 C17 C18 120.2(3) . . ?
C17 C18 C13 121.4(3) . . ?
N3 C19 C20 107.5(3) . . ?
N3 C19 C6 122.2(2) . . ?
C20 C19 C6 130.0(3) . . ?
C21 C20 C19 108.2(3) . . ?
C20 C21 C22 106.5(3) . . ?
N3 C22 C21 108.4(2) . . ?
N3 C22 C23 113.9(2) . . ?
C21 C22 C23 137.2(3) . . ?
N4 C23 C22 119.2(3) . . ?
C29 C24 C25 119.2(3) . . ?
C29 C24 N4 121.0(2) . . ?
C25 C24 N4 119.8(3) . . ?
C26 C25 C24 120.2(3) . . ?
C25 C26 C27 120.1(3) . . ?
C28 C27 C26 120.4(3) . . ?
C27 C28 C29 119.5(3) . . ?
C24 C29 C28 120.5(3) . . ?
C24 C29 N5 118.3(2) . . ?
C28 C29 N5 121.0(3) . . ?
N5 C30 C31 118.0(3) . . ?
N6 C31 C32 108.2(2) . . ?
N6 C31 C30 112.8(2) . . ?
C32 C31 C30 138.4(3) . . ?
C33 C32 C31 106.7(3) . . ?
C32 C33 C34 108.0(3) . . ?
N6 C34 C33 107.6(2) . . ?
N6 C34 C35 123.8(2) . . ?
C33 C34 C35 128.5(3) . . ?
C48 C35 C34 114.4(2) . . ?
C48 C35 C36 108.8(2) . . ?
C34 C35 C36 105.2(2) . . ?
C48 C35 C42 107.5(2) . . ?
C34 C35 C42 107.7(2) . . ?
C36 C35 C42 113.5(2) . . ?
C37 C36 C41 118.0(3) . . ?
C37 C36 C35 121.6(3) . . ?
C41 C36 C35 120.3(3) . . ?
C36 C37 C38 120.9(3) . . ?
C39 C38 C37 120.4(3) . . ?
C38 C39 C40 119.5(3) . . ?
C39 C40 C41 120.7(3) . . ?
C40 C41 C36 120.6(3) . . ?
C43 C42 C47 118.5(3) . . ?
C43 C42 C35 123.1(3) . . ?
C47 C42 C35 118.4(3) . . ?
C42 C43 C44 119.5(4) . . ?
C45 C44 C43 121.3(4) . . ?
C44 C45 C46 119.6(4) . . ?
C45 C46 C47 119.5(4) . . ?
C46 C47 C42 121.4(4) . . ?
N7 C48 C49 107.6(3) . . ?
N7 C48 C35 123.0(2) . . ?
C49 C48 C35 128.9(3) . . ?
C50 C49 C48 108.1(3) . . ?
C49 C50 C51 106.4(3) . . ?
N7 C51 C50 108.0(3) . . ?
N7 C51 C52 113.7(2) . . ?
C50 C51 C52 138.1(3) . . ?
N8 C52 C51 118.8(3) . . ?
C54 C53 C58 119.4(3) . . ?
C54 C53 N8 120.1(3) . . ?
C58 C53 N8 120.4(2) . . ?
C55 C54 C53 120.1(3) . . ?
C54 C55 C56 120.6(3) . . ?
C55 C56 C57 119.8(3) . . ?
C56 C57 C58 119.9(3) . . ?
C57 C58 C53 120.1(3) . . ?
C57 C58 N1 122.0(3) . . ?
C53 C58 N1 117.4(2) . . ?
O3S C2S C1S 110.8(9) . . ?
C4S O3S C2S 112.2(7) . . ?
O3S C4S C5S 114.1(9) . . ?

loop_
_geom_bond_atom_site_label_1
_geom_bond_atom_site_label_2
_geom_bond_distance
_geom_bond_site_symmetry_2
_geom_bond_publ_flag
Pd1 N1 2.060(2) . ?
Pd1 N2 1.945(2) . ?
Pd1 N3 1.944(2) . ?
Pd1 N4 2.099(2) . ?
Pd2 N5 2.058(2) . ?
Pd2 N6 1.929(2) . ?
Pd2 N7 1.940(2) . ?
Pd2 N8 2.074(2) . ?
N1 C1 1.308(4) . ?
N1 C58 1.434(4) . ?
N2 C5 1.346(4) . ?
N2 C2 1.369(4) . ?
N3 C19 1.350(3) . ?
N3 C22 1.379(4) . ?
N4 C23 1.304(4) . ?
N4 C24 1.442(3) . ?
N5 C30 1.308(4) . ?
N5 C29 1.433(3) . ?
N6 C34 1.341(3) . ?
N6 C31 1.385(3) . ?
N7 C48 1.341(3) . ?
N7 C51 1.373(4) . ?
N8 C52 1.316(3) . ?
N8 C53 1.432(3) . ?
C1 C2 1.422(4) . ?
C2 C3 1.408(4) . ?
C3 C4 1.391(4) . ?
C4 C5 1.411(4) . ?
C5 C6 1.529(4) . ?
C6 C19 1.536(4) . ?
C6 C7 1.548(4) . ?
C6 C13 1.557(4) . ?
C7 C12 1.381(4) . ?
C7 C8 1.387(4) . ?
C8 C9 1.396(5) . ?
C9 C10 1.377(5) . ?
C10 C11 1.375(5) . ?
C11 C12 1.403(4) . ?
C13 C14 1.387(4) . ?
C13 C18 1.394(4) . ?
C14 C15 1.398(4) . ?
C15 C16 1.378(5) . ?
C16 C17 1.382(5) . ?
C17 C18 1.389(4) . ?
C19 C20 1.411(4) . ?
C20 C21 1.389(4) . ?
C21 C22 1.397(4) . ?
C22 C23 1.416(4) . ?
C24 C29 1.395(4) . ?
C24 C25 1.396(4) . ?
C25 C26 1.388(4) . ?
C26 C27 1.389(4) . ?
C27 C28 1.384(4) . ?
C28 C29 1.397(4) . ?
C30 C31 1.422(4) . ?
C31 C32 1.394(4) . ?
C32 C33 1.389(4) . ?
C33 C34 1.413(4) . ?
C34 C35 1.538(4) . ?
C35 C48 1.528(4) . ?
C35 C36 1.548(4) . ?
C35 C42 1.550(4) . ?
C36 C37 1.390(4) . ?
C36 C41 1.402(4) . ?
C37 C38 1.393(5) . ?
C38 C39 1.376(5) . ?
C39 C40 1.379(5) . ?
C40 C41 1.386(5) . ?
C42 C43 1.376(5) . ?
C42 C47 1.388(5) . ?
C43 C44 1.399(5) . ?
C44 C45 1.361(7) . ?
C45 C46 1.376(6) . ?
C46 C47 1.384(5) . ?
C48 C49 1.411(4) . ?
C49 C50 1.387(4) . ?
C50 C51 1.406(4) . ?
C51 C52 1.413(4) . ?
C53 C54 1.389(4) . ?
C53 C58 1.403(4) . ?
C54 C55 1.385(4) . ?
C55 C56 1.386(4) . ?
C56 C57 1.389(4) . ?
C57 C58 1.391(4) . ?
C1S C2S 1.457(10) . ?
C2S O3S 1.386(8) . ?
O3S C4S 1.378(8) . ?
C4S C5S 1.438(10) . ?
